data_7227048
loop_
_publ_author_name
'Sutton, Ashley L.'
'Abrahams, Brendan F.'
'D'Alessandro, Deanna M.'
'Hudson, Timothy A.'
'Robson, Richard'
'Usov, Pavel M.'

_publ_section_title
;
 Structural and optical investigations of charge transfer complexes
 involving the radical anions of TCNQ and F4TCNQ
;
_journal_issue 46
_journal_name_full CrystEngComm
_journal_page_first 8906
_journal_paper_doi 10.1039/C6CE02015A
_journal_volume 18
_journal_year 2016
_chemical_formula_sum 'C25 H25 N6 O2'
_chemical_formula_weight 441.51
_space_group_crystal_system triclinic
_space_group_IT_number 2
_space_group_name_Hall '-P 1'
_space_group_name_H-M_alt 'P -1'
_symmetry_space_group_name_Hall '-P 1'
_symmetry_space_group_name_H-M 'P -1'
_atom_sites_solution_hydrogens geom
_audit_creation_method SHELXL-2014/7
_audit_update_record
;
2016-10-24 deposited with the CCDC.
2016-10-31 downloaded from the CCDC.
;
_cell_angle_alpha 66.999(4)
_cell_angle_beta 82.796(4)
_cell_angle_gamma 88.216(3)
_cell_formula_units_Z 2
_cell_length_a 7.3694(3)
_cell_length_b 11.4503(5)
_cell_length_c 14.4977(8)
_cell_measurement_reflns_used 4749
_cell_measurement_temperature 130(2)
_cell_measurement_theta_max 76.8836
_cell_measurement_theta_min 3.3343
_cell_volume 1116.98(10)
_computing_cell_refinement
;
CrysAlisPro, Agilent Technologies,
Version 1.171.36.20 (release 27-06-2012 CrysAlis171 .NET)
(compiled Jul 11 2012,15:38:31)
;
_computing_data_collection
;
CrysAlisPro, Agilent Technologies,
Version 1.171.36.20 (release 27-06-2012 CrysAlis171 .NET)
(compiled Jul 11 2012,15:38:31)
;
_computing_data_reduction
;
CrysAlisPro, Agilent Technologies,
Version 1.171.36.20 (release 27-06-2012 CrysAlis171 .NET)
(compiled Jul 11 2012,15:38:31)
;
_computing_structure_refinement 'SHELXL-2014/7 (Sheldrick, 2014)'
_computing_structure_solution 'SHELXS-97 (Sheldrick, 1997)'
_diffrn_ambient_temperature 130(2)
_diffrn_detector_area_resol_mean 10.2273
_diffrn_measured_fraction_theta_full 1.000
_diffrn_measured_fraction_theta_max 0.988
_diffrn_measurement_device_type 'SuperNova, Dual, Cu at zero, Atlas'
_diffrn_measurement_method '\w scans'
_diffrn_radiation_monochromator mirror
_diffrn_radiation_source 'SuperNova (Cu) X-ray Source'
_diffrn_radiation_type 'Cu K\a'
_diffrn_radiation_wavelength 1.5418
_diffrn_reflns_av_R_equivalents 0.0394
_diffrn_reflns_av_unetI/netI 0.0381
_diffrn_reflns_Laue_measured_fraction_full 1.000
_diffrn_reflns_Laue_measured_fraction_max 0.988
_diffrn_reflns_limit_h_max 9
_diffrn_reflns_limit_h_min -7
_diffrn_reflns_limit_k_max 14
_diffrn_reflns_limit_k_min -14
_diffrn_reflns_limit_l_max 17
_diffrn_reflns_limit_l_min -18
_diffrn_reflns_number 10359
_diffrn_reflns_point_group_measured_fraction_full 1.000
_diffrn_reflns_point_group_measured_fraction_max 0.988
_diffrn_reflns_theta_full 67.684
_diffrn_reflns_theta_max 77.089
_diffrn_reflns_theta_min 3.337
_exptl_absorpt_correction_T_max 0.970
_exptl_absorpt_correction_T_min 0.945
_exptl_absorpt_correction_type gaussian
_exptl_absorpt_process_details
;
CrysAlisPro, Agilent Technologies,
Version 1.171.36.20 (release 27-06-2012 CrysAlis171 .NET)
(compiled Jul 11 2012,15:38:31)
Numerical absorption correction based on gaussian integration over
            a multifaceted crystal model
;
_exptl_crystal_colour 'Dark Purple'
_exptl_crystal_density_diffrn 1.313
_exptl_crystal_description Shard
_exptl_crystal_F_000 466
_exptl_crystal_size_max 0.1064
_exptl_crystal_size_mid 0.0791
_exptl_crystal_size_min 0.0554
_refine_diff_density_max 0.350
_refine_diff_density_min -0.283
_refine_diff_density_rms 0.056
_refine_ls_extinction_method none
_refine_ls_goodness_of_fit_ref 1.122
_refine_ls_hydrogen_treatment constr
_refine_ls_matrix_type full
_refine_ls_number_parameters 301
_refine_ls_number_reflns 4679
_refine_ls_number_restraints 0
_refine_ls_restrained_S_all 1.122
_refine_ls_R_factor_all 0.0579
_refine_ls_R_factor_gt 0.0497
_refine_ls_shift/su_max 0.001
_refine_ls_shift/su_mean 0.000
_refine_ls_structure_factor_coef Fsqd
_refine_ls_weighting_details 'w=1/[\s^2^(Fo^2^)+(0.0758P)^2^+0.5285P] where P=(Fo^2^+2Fc^2^)/3'
_refine_ls_weighting_scheme calc
_refine_ls_wR_factor_gt 0.1527
_refine_ls_wR_factor_ref 0.1572
_reflns_Friedel_coverage 0.000
_reflns_number_gt 4022
_reflns_number_total 4679
_reflns_threshold_expression 'I > 2\s(I)'
_cod_data_source_file c6ce02015a2.cif
_cod_data_source_block 6TCNQ
_cod_depositor_comments 'Adding full bibliography for 7227043--7227054.cif.'
_cod_database_code 7227048
_shelx_shelxl_version_number 2014/7
_shelx_space_group_comment
;
The symmetry employed for this shelxl refinement is uniquely defined
by the following loop, which should always be used as a source of
symmetry information in preference to the above space-group names.
They are only intended as comments.
;

loop_
_space_group_symop_operation_xyz
'x, y, z'
'-x, -y, -z'

loop_
_atom_site_label
_atom_site_type_symbol
_atom_site_fract_x
_atom_site_fract_y
_atom_site_fract_z
_atom_site_U_iso_or_equiv
_atom_site_adp_type
_atom_site_occupancy
_atom_site_site_symmetry_order
_atom_site_calc_flag
_atom_site_refinement_flags_posn
_atom_site_refinement_flags_adp
N6 N -0.39830(19) -0.16661(13) 0.88217(10) 0.0187(3) Uani 1 1 d . .
C24 C -0.5287(2) -0.13730(18) 0.95991(13) 0.0239(4) Uani 1 1 d . .
H24A H -0.4702 -0.1611 1.0224 0.029 Uiso 1 1 calc R U
H24B H -0.5479 -0.0446 0.9340 0.029 Uiso 1 1 calc R U
C23 C -0.5471(2) 0.00598(16) 0.74212(13) 0.0233(4) Uani 1 1 d . .
H23A H -0.6627 0.0107 0.7819 0.035 Uiso 1 1 calc R U
H23B H -0.5667 0.0305 0.6714 0.035 Uiso 1 1 calc R U
H23C H -0.4565 0.0638 0.7466 0.035 Uiso 1 1 calc R U
C22 C -0.4781(2) -0.12831(15) 0.78283(12) 0.0191(3) Uani 1 1 d . .
H22A H -0.3830 -0.1380 0.7318 0.023 Uiso 1 1 calc R U
H22B H -0.5805 -0.1875 0.7924 0.023 Uiso 1 1 calc R U
C20 C -0.3658(2) -0.30841(16) 0.91664(13) 0.0234(4) Uani 1 1 d . .
H20A H -0.4846 -0.3519 0.9256 0.028 Uiso 1 1 calc R U
H20B H -0.2863 -0.3234 0.8622 0.028 Uiso 1 1 calc R U
C21 C -0.2794(3) -0.36910(19) 1.01344(15) 0.0335(4) Uani 1 1 d . .
H21A H -0.1572 -0.3318 1.0041 0.050 Uiso 1 1 calc R U
H21B H -0.2696 -0.4606 1.0308 0.050 Uiso 1 1 calc R U
H21C H -0.3555 -0.3542 1.0681 0.050 Uiso 1 1 calc R U
C25 C -0.7136(3) -0.2043(2) 0.98628(15) 0.0318(4) Uani 1 1 d . .
H25A H -0.7684 -0.1877 0.9243 0.048 Uiso 1 1 calc R U
H25B H -0.7937 -0.1726 1.0303 0.048 Uiso 1 1 calc R U
H25C H -0.6982 -0.2958 1.0213 0.048 Uiso 1 1 calc R U
O2 O 0.3156(2) 0.06336(14) 0.45439(10) 0.0342(3) Uani 1 1 d . .
O1 O 0.3151(2) -0.14160(14) 0.50261(11) 0.0342(3) Uani 1 1 d . .
N5 N 0.2671(2) -0.04418(16) 0.51457(12) 0.0258(3) Uani 1 1 d . .
C19 C -0.2219(2) -0.09104(16) 0.86807(12) 0.0203(3) Uani 1 1 d . .
H19A H -0.2546 -0.0042 0.8626 0.024 Uiso 1 1 calc R U
H19B H -0.1591 -0.1313 0.9291 0.024 Uiso 1 1 calc R U
C18 C -0.0900(2) -0.08140(16) 0.77677(13) 0.0196(3) Uani 1 1 d . .
C13 C 0.1433(2) -0.05650(17) 0.60529(13) 0.0212(3) Uani 1 1 d . .
C17 C -0.0628(2) 0.03652(16) 0.69589(13) 0.0210(3) Uani 1 1 d . .
H17 H -0.1262 0.1082 0.7000 0.025 Uiso 1 1 calc R U
C15 C 0.0552(2) 0.05025(16) 0.60985(13) 0.0219(3) Uani 1 1 d . .
H15 H 0.0752 0.1306 0.5555 0.026 Uiso 1 1 calc R U
C16 C 0.0079(2) -0.18565(16) 0.77090(13) 0.0223(3) Uani 1 1 d . .
H16 H -0.0043 -0.2650 0.8269 0.027 Uiso 1 1 calc R U
C14 C 0.1221(2) -0.17424(17) 0.68435(14) 0.0231(4) Uani 1 1 d . .
H14 H 0.1847 -0.2457 0.6793 0.028 Uiso 1 1 calc R U
C9 C 0.8209(2) 0.59410(16) 0.34711(12) 0.0194(3) Uani 1 1 d . .
C4 C 0.6761(2) 0.51048(16) 0.55499(12) 0.0189(3) Uani 1 1 d . .
N1 N 0.6496(2) 0.23988(15) 0.78373(11) 0.0273(3) Uani 1 1 d . .
C5 C 0.7654(2) 0.42553(16) 0.51443(13) 0.0209(3) Uani 1 1 d . .
H5 H 0.7759 0.3389 0.5575 0.025 Uiso 1 1 calc R U
C12 C 0.8769(2) 0.76309(17) 0.17571(13) 0.0239(4) Uani 1 1 d . .
C1 C 0.6296(2) 0.34219(16) 0.72705(12) 0.0207(3) Uani 1 1 d . .
N2 N 0.4469(2) 0.61224(15) 0.74143(12) 0.0294(4) Uani 1 1 d . .
C2 C 0.5192(2) 0.54973(16) 0.70246(12) 0.0217(3) Uani 1 1 d . .
C11 C 0.9972(2) 0.55550(16) 0.20470(13) 0.0226(4) Uani 1 1 d . .
C7 C 0.7285(2) 0.67817(15) 0.38750(13) 0.0199(3) Uani 1 1 d . .
H7 H 0.7145 0.7641 0.3439 0.024 Uiso 1 1 calc R U
C6 C 0.6598(2) 0.63880(16) 0.48689(13) 0.0200(3) Uani 1 1 d . .
H6 H 0.6000 0.6978 0.5111 0.024 Uiso 1 1 calc R U
N3 N 1.0799(2) 0.49099(16) 0.17111(13) 0.0309(4) Uani 1 1 d . .
C8 C 0.8359(2) 0.46589(16) 0.41516(13) 0.0212(3) Uani 1 1 d . .
H8 H 0.8965 0.4071 0.3909 0.025 Uiso 1 1 calc R U
N4 N 0.8585(3) 0.86607(16) 0.11906(12) 0.0337(4) Uani 1 1 d . .
C3 C 0.6067(2) 0.46840(16) 0.65820(12) 0.0195(3) Uani 1 1 d . .
C10 C 0.8971(2) 0.63654(16) 0.24451(13) 0.0210(3) Uani 1 1 d . .

loop_
_atom_site_aniso_label
_atom_site_aniso_U_11
_atom_site_aniso_U_22
_atom_site_aniso_U_33
_atom_site_aniso_U_23
_atom_site_aniso_U_13
_atom_site_aniso_U_12
N6 0.0192(7) 0.0208(7) 0.0170(6) -0.0085(5) -0.0021(5) 0.0009(5)
C24 0.0238(8) 0.0305(9) 0.0204(8) -0.0140(7) -0.0002(7) 0.0019(7)
C23 0.0236(8) 0.0237(8) 0.0236(8) -0.0097(7) -0.0061(7) 0.0038(7)
C22 0.0199(8) 0.0217(8) 0.0175(7) -0.0092(6) -0.0039(6) 0.0017(6)
C20 0.0266(8) 0.0188(8) 0.0238(8) -0.0070(6) -0.0039(7) 0.0002(6)
C21 0.0444(11) 0.0256(9) 0.0255(9) -0.0033(7) -0.0096(8) 0.0027(8)
C25 0.0252(9) 0.0450(11) 0.0262(9) -0.0167(8) 0.0034(7) -0.0030(8)
O2 0.0340(7) 0.0381(8) 0.0273(7) -0.0116(6) 0.0051(6) -0.0070(6)
O1 0.0326(7) 0.0399(8) 0.0348(7) -0.0213(6) -0.0003(6) 0.0071(6)
N5 0.0202(7) 0.0343(8) 0.0255(8) -0.0142(6) -0.0040(6) 0.0002(6)
C19 0.0200(8) 0.0217(8) 0.0213(8) -0.0103(6) -0.0043(6) 0.0008(6)
C18 0.0175(7) 0.0227(8) 0.0212(8) -0.0102(6) -0.0055(6) 0.0020(6)
C13 0.0161(7) 0.0288(9) 0.0213(8) -0.0121(7) -0.0034(6) 0.0000(6)
C17 0.0200(8) 0.0202(8) 0.0245(8) -0.0099(6) -0.0050(6) 0.0023(6)
C15 0.0199(8) 0.0232(8) 0.0223(8) -0.0077(6) -0.0049(6) -0.0016(6)
C16 0.0205(8) 0.0214(8) 0.0246(8) -0.0082(6) -0.0049(7) 0.0026(6)
C14 0.0198(8) 0.0247(8) 0.0277(9) -0.0128(7) -0.0052(7) 0.0035(6)
C9 0.0173(7) 0.0215(8) 0.0206(8) -0.0093(6) -0.0023(6) -0.0011(6)
C4 0.0176(7) 0.0203(8) 0.0204(8) -0.0093(6) -0.0032(6) -0.0008(6)
N1 0.0358(9) 0.0239(8) 0.0225(7) -0.0091(6) -0.0049(6) 0.0011(6)
C5 0.0232(8) 0.0176(7) 0.0215(8) -0.0072(6) -0.0040(6) 0.0025(6)
C12 0.0240(8) 0.0269(9) 0.0195(8) -0.0092(7) 0.0020(6) 0.0022(7)
C1 0.0229(8) 0.0227(8) 0.0187(8) -0.0107(7) -0.0023(6) 0.0007(6)
N2 0.0371(9) 0.0286(8) 0.0273(8) -0.0156(7) -0.0075(7) 0.0090(7)
C2 0.0244(8) 0.0224(8) 0.0182(8) -0.0072(6) -0.0046(6) 0.0011(6)
C11 0.0234(8) 0.0222(8) 0.0197(8) -0.0060(6) -0.0002(6) 0.0003(7)
C7 0.0206(8) 0.0174(7) 0.0211(8) -0.0069(6) -0.0024(6) 0.0009(6)
C6 0.0201(8) 0.0193(8) 0.0222(8) -0.0098(6) -0.0032(6) 0.0017(6)
N3 0.0339(9) 0.0283(8) 0.0290(8) -0.0117(7) 0.0024(7) 0.0057(7)
C8 0.0217(8) 0.0204(8) 0.0232(8) -0.0105(7) -0.0024(6) 0.0019(6)
N4 0.0429(10) 0.0293(9) 0.0227(8) -0.0064(7) 0.0048(7) 0.0076(7)
C3 0.0213(8) 0.0188(8) 0.0197(8) -0.0087(6) -0.0037(6) 0.0015(6)
C10 0.0198(8) 0.0222(8) 0.0209(8) -0.0089(6) -0.0003(6) 0.0004(6)

loop_
_atom_type_symbol
_atom_type_description
_atom_type_scat_dispersion_real
_atom_type_scat_dispersion_imag
_atom_type_scat_source
C C 0.0181 0.0091 'International Tables Vol C Tables 4.2.6.8 and 6.1.1.4'
H H 0.0000 0.0000 'International Tables Vol C Tables 4.2.6.8 and 6.1.1.4'
N N 0.0311 0.0180 'International Tables Vol C Tables 4.2.6.8 and 6.1.1.4'
O O 0.0492 0.0322 'International Tables Vol C Tables 4.2.6.8 and 6.1.1.4'

loop_
_geom_angle_atom_site_label_1
_geom_angle_atom_site_label_2
_geom_angle_atom_site_label_3
_geom_angle
C24 N6 C22 111.18(12)
C24 N6 C20 111.21(13)
C22 N6 C20 105.54(12)
C24 N6 C19 105.93(12)
C22 N6 C19 110.87(12)
C20 N6 C19 112.21(13)
C25 C24 N6 114.78(14)
C23 C22 N6 114.57(13)
C21 C20 N6 115.76(15)
O1 N5 O2 123.92(16)
O1 N5 C13 118.14(16)
O2 N5 C13 117.94(15)
C18 C19 N6 114.62(13)
C17 C18 C16 119.01(16)
C17 C18 C19 118.63(15)
C16 C18 C19 122.35(15)
C14 C13 C15 122.50(16)
C14 C13 N5 118.47(15)
C15 C13 N5 119.01(16)
C15 C17 C18 120.94(16)
C17 C15 C13 118.20(16)
C14 C16 C18 120.65(16)
C16 C14 C13 118.59(16)
C10 C9 C8 121.49(15)
C10 C9 C7 121.62(15)
C8 C9 C7 116.88(15)
C3 C4 C6 121.77(15)
C3 C4 C5 121.06(15)
C6 C4 C5 117.18(15)
C8 C5 C4 121.47(15)
N4 C12 C10 179.1(2)
N1 C1 C3 179.20(19)
N2 C2 C3 177.68(19)
N3 C11 C10 179.0(2)
C6 C7 C9 121.91(15)
C7 C6 C4 121.06(15)
C5 C8 C9 121.49(15)
C4 C3 C1 121.92(15)
C4 C3 C2 123.16(15)
C1 C3 C2 114.82(15)
C9 C10 C11 122.15(15)
C9 C10 C12 121.62(15)
C11 C10 C12 116.22(15)

loop_
_geom_bond_atom_site_label_1
_geom_bond_atom_site_label_2
_geom_bond_distance
N6 C24 1.520(2)
N6 C22 1.522(2)
N6 C20 1.522(2)
N6 C19 1.532(2)
C24 C25 1.515(3)
C23 C22 1.513(2)
C20 C21 1.514(2)
O2 N5 1.231(2)
O1 N5 1.229(2)
N5 C13 1.464(2)
C19 C18 1.510(2)
C18 C17 1.399(2)
C18 C16 1.401(2)
C13 C14 1.384(2)
C13 C15 1.387(2)
C17 C15 1.386(2)
C16 C14 1.384(2)
C9 C10 1.417(2)
C9 C8 1.423(2)
C9 C7 1.426(2)
C4 C3 1.412(2)
C4 C6 1.426(2)
C4 C5 1.426(2)
N1 C1 1.156(2)
C5 C8 1.365(2)
C12 N4 1.159(3)
C12 C10 1.418(2)
C1 C3 1.419(2)
N2 C2 1.154(2)
C2 C3 1.421(2)
C11 N3 1.154(2)
C11 C10 1.417(2)
C7 C6 1.364(2)
